data_4061191
loop_
_publ_author_name
'Xiubo Tang'
'Biao Wu'
'Wenjuan Zhang'

_journal_name_full Organometallics
_journal_year 2004
_chemical_formula_sum 'C22 H28 N2 O2'
_chemical_formula_weight 352.46
_space_group_IT_number 2
_symmetry_cell_setting triclinic
_symmetry_space_group_name_Hall '-P 1'
_symmetry_space_group_name_H-M 'P -1'
_cell_angle_alpha 103.851(5)
_cell_angle_beta 91.796(6)
_cell_angle_gamma 93.920(6)
_cell_formula_units_Z 4
_cell_length_a 8.566(3)
_cell_length_b 11.233(3)
_cell_length_c 22.545(7)
_cell_measurement_temperature 293(2)
_cell_volume 2098.8(11)
_diffrn_ambient_temperature 293(2)
_exptl_crystal_density_diffrn 1.115
_cod_depositor_comments
;
The following automatic conversions were performed:
'_symmetry_cell_setting' value 'Triclinic' changed to 'triclinic'
according to '/home/saulius/struct/CIF-dictionaries/cif_core.dic'
dictionary named 'cif_core.dic' version 2.4.1 from 2010-06-29.

Automatic conversion script
Id: cif_fix_enum 1527 2010-12-29 10:47:43Z saulius 
;
_cod_database_code 4061191

loop_
_symmetry_equiv_pos_as_xyz
'x, y, z'
'-x, -y, -z'

loop_
_atom_site_label
_atom_site_type_symbol
_atom_site_fract_x
_atom_site_fract_y
_atom_site_fract_z
_atom_site_U_iso_or_equiv
_atom_site_adp_type
_atom_site_occupancy
_atom_site_symmetry_multiplicity
_atom_site_calc_flag
_atom_site_refinement_flags
_atom_site_disorder_assembly
_atom_site_disorder_group
N1 N 0.7332(2) 0.4429(2) 0.16246(9) 0.0475(6) Uani 1 1 d . A .
N2 N 0.9806(2) 0.61924(19) 0.08836(9) 0.0470(6) Uani 1 1 d . . .
C1 C 0.8087(3) 0.4725(2) 0.11651(11) 0.0425(6) Uani 1 1 d . . .
C2 C 0.8076(3) 0.3938(2) 0.05911(12) 0.0535(7) Uani 1 1 d . . .
H2 H 0.8617 0.4166 0.0280 0.064 Uiso 1 1 calc R . .
C3 C 0.7251(4) 0.2812(3) 0.04896(13) 0.0677(9) Uani 1 1 d . . .
H3 H 0.7208 0.2273 0.0105 0.081 Uiso 1 1 calc R . .
C4 C 0.6490(3) 0.2490(3) 0.09615(13) 0.0581(8) Uani 1 1 d . A .
H4 H 0.5943 0.1723 0.0905 0.070 Uiso 1 1 calc R . .
C5 C 0.6553(3) 0.3320(2) 0.15165(12) 0.0458(7) Uani 1 1 d D . .
C6 C 0.8979(3) 0.5954(2) 0.13007(12) 0.0459(7) Uani 1 1 d . . .
C7 C 0.8817(4) 0.6795(3) 0.19161(13) 0.0809(11) Uani 1 1 d . . .
H7A H 0.9281 0.7600 0.1922 0.121 Uiso 1 1 calc R . .
H7B H 0.9338 0.6483 0.2224 0.121 Uiso 1 1 calc R . .
H7C H 0.7727 0.6842 0.1998 0.121 Uiso 1 1 calc R . .
C8 C 1.0686(3) 0.7347(2) 0.09626(11) 0.0481(7) Uani 1 1 d . . .
C9 C 0.9974(3) 0.8309(3) 0.07880(13) 0.0544(7) Uani 1 1 d . . .
C10 C 1.0905(4) 0.9389(3) 0.08260(15) 0.0712(9) Uani 1 1 d . . .
H10 H 1.0470 1.0044 0.0714 0.085 Uiso 1 1 calc R . .
C11 C 1.2447(5) 0.9514(3) 0.10235(16) 0.0808(11) Uani 1 1 d . . .
H11 H 1.3044 1.0247 0.1044 0.097 Uiso 1 1 calc R . .
C12 C 1.3114(4) 0.8563(3) 0.11911(15) 0.0743(10) Uani 1 1 d . . .
H12 H 1.4162 0.8664 0.1327 0.089 Uiso 1 1 calc R . .
C13 C 1.2263(4) 0.7455(3) 0.11630(13) 0.0608(8) Uani 1 1 d . . .
C14 C 0.8281(4) 0.8153(3) 0.05635(17) 0.0720(9) Uani 1 1 d . . .
H14 H 0.7732 0.7623 0.0790 0.086 Uiso 1 1 calc R . .
C15 C 0.7474(5) 0.9340(4) 0.0680(2) 0.1118(14) Uani 1 1 d . . .
H15A H 0.7552 0.9726 0.1110 0.168 Uiso 1 1 calc R . .
H15B H 0.6390 0.9164 0.0545 0.168 Uiso 1 1 calc R . .
H15C H 0.7968 0.9881 0.0459 0.168 Uiso 1 1 calc R . .
C16 C 0.8103(5) 0.7485(4) -0.01092(19) 0.1081(14) Uani 1 1 d . . .
H16A H 0.8689 0.7949 -0.0346 0.162 Uiso 1 1 calc R . .
H16B H 0.7017 0.7398 -0.0242 0.162 Uiso 1 1 calc R . .
H16C H 0.8491 0.6686 -0.0164 0.162 Uiso 1 1 calc R . .
C17 C 1.3022(4) 0.6391(4) 0.13310(19) 0.0870(11) Uani 1 1 d . . .
H17 H 1.2194 0.5729 0.1301 0.104 Uiso 1 1 calc R . .
C18 C 1.4239(6) 0.5885(5) 0.0892(2) 0.1337(17) Uani 1 1 d . . .
H18A H 1.3787 0.5680 0.0482 0.201 Uiso 1 1 calc R . .
H18B H 1.4604 0.5161 0.0988 0.201 Uiso 1 1 calc R . .
H18C H 1.5103 0.6493 0.0926 0.201 Uiso 1 1 calc R . .
C19 C 1.3719(7) 0.6693(6) 0.1976(2) 0.169(2) Uani 1 1 d . . .
H19A H 1.4525 0.7351 0.2026 0.253 Uiso 1 1 calc R . .
H19B H 1.4159 0.5981 0.2056 0.253 Uiso 1 1 calc R . .
H19C H 1.2916 0.6941 0.2257 0.253 Uiso 1 1 calc R . .
O1 O 0.5800(17) 0.3734(11) 0.2548(4) 0.109(4) Uani 0.60(2) 1 d PDU A 1
O2 O 0.5234(13) 0.1855(8) 0.1965(4) 0.068(3) Uani 0.60(2) 1 d PDU A 1
C20 C 0.5825(7) 0.3008(8) 0.2072(3) 0.060(3) Uani 0.60(2) 1 d PDU A 1
C21 C 0.4647(13) 0.1383(10) 0.2465(4) 0.072(3) Uani 0.60(2) 1 d PDU A 1
H21A H 0.3985 0.0632 0.2302 0.086 Uiso 0.60(2) 1 calc PR A 1
H21B H 0.4013 0.1978 0.2711 0.086 Uiso 0.60(2) 1 calc PR A 1
C22 C 0.5966(15) 0.1122(18) 0.2862(6) 0.115(5) Uani 0.60(2) 1 d PDU A 1
H22A H 0.6647 0.0589 0.2613 0.173 Uiso 0.60(2) 1 calc PR A 1
H22B H 0.5543 0.0731 0.3163 0.173 Uiso 0.60(2) 1 calc PR A 1
H22C H 0.6547 0.1880 0.3063 0.173 Uiso 0.60(2) 1 calc PR A 1
O1' O 0.5096(19) 0.3824(13) 0.2419(6) 0.093(5) Uani 0.40(2) 1 d PDU A 2
O2' O 0.573(2) 0.1902(12) 0.2041(7) 0.080(4) Uani 0.40(2) 1 d PDU A 2
C20' C 0.5705(9) 0.3115(12) 0.2046(4) 0.067(5) Uani 0.40(2) 1 d PDU A 2
C21' C 0.497(3) 0.1692(14) 0.2591(7) 0.118(7) Uani 0.40(2) 1 d PDU A 2
H21C H 0.3838 0.1640 0.2537 0.141 Uiso 0.40(2) 1 calc PR A 2
H21D H 0.5301 0.2339 0.2951 0.141 Uiso 0.40(2) 1 calc PR A 2
C22' C 0.555(3) 0.0471(15) 0.2639(8) 0.104(6) Uani 0.40(2) 1 d PDU A 2
H22D H 0.5159 -0.0159 0.2287 0.156 Uiso 0.40(2) 1 calc PR A 2
H22E H 0.5177 0.0268 0.3003 0.156 Uiso 0.40(2) 1 calc PR A 2
H22F H 0.6672 0.0530 0.2656 0.156 Uiso 0.40(2) 1 calc PR A 2
N3 N 0.2260(2) 0.1451(2) 0.36166(9) 0.0464(5) Uani 1 1 d . . .
N4 N 0.4812(2) 0.18092(19) 0.49185(9) 0.0444(5) Uani 1 1 d . . .
O3 O -0.0385(3) 0.0229(3) 0.23525(11) 0.1019(9) Uani 1 1 d . . .
O4 O 0.0768(3) 0.2085(3) 0.27116(12) 0.0995(9) Uani 1 1 d . . .
C23 C 0.3063(3) 0.1113(2) 0.40557(11) 0.0418(6) Uani 1 1 d . . .
C24 C 0.3053(3) -0.0096(3) 0.41001(13) 0.0560(8) Uani 1 1 d . . .
H24 H 0.3641 -0.0301 0.4410 0.067 Uiso 1 1 calc R . .
C25 C 0.2160(4) -0.0982(3) 0.36787(15) 0.0741(10) Uani 1 1 d . . .
H25 H 0.2131 -0.1801 0.3699 0.089 Uiso 1 1 calc R . .
C26 C 0.1312(4) -0.0651(3) 0.32279(14) 0.0685(9) Uani 1 1 d . . .
H26 H 0.0692 -0.1238 0.2939 0.082 Uiso 1 1 calc R . .
C27 C 0.1392(3) 0.0565(3) 0.32093(12) 0.0506(7) Uani 1 1 d . . .
C28 C 0.4008(3) 0.2122(2) 0.45056(12) 0.0448(6) Uani 1 1 d . . .
C29 C 0.3922(4) 0.3401(3) 0.44295(16) 0.0820(11) Uani 1 1 d . . .
H29A H 0.4535 0.3966 0.4754 0.123 Uiso 1 1 calc R . .
H29B H 0.2851 0.3605 0.4443 0.123 Uiso 1 1 calc R . .
H29C H 0.4324 0.3454 0.4043 0.123 Uiso 1 1 calc R . .
C30 C 0.5734(3) 0.2704(2) 0.53665(11) 0.0446(7) Uani 1 1 d . B .
C31 C 0.7298(3) 0.2991(3) 0.52550(13) 0.0555(8) Uani 1 1 d . . .
C32 C 0.8189(4) 0.3822(3) 0.57170(17) 0.0701(9) Uani 1 1 d . . .
H32 H 0.9228 0.4033 0.5653 0.084 Uiso 1 1 calc R . .
C33 C 0.7577(5) 0.4339(3) 0.62636(16) 0.0733(10) Uani 1 1 d . . .
H33 H 0.8198 0.4895 0.6565 0.088 Uiso 1 1 calc R . .
C34 C 0.6060(4) 0.4039(3) 0.63669(14) 0.0700(9) Uani 1 1 d . B .
H34 H 0.5658 0.4397 0.6741 0.084 Uiso 1 1 calc R . .
C35 C 0.5097(4) 0.3211(3) 0.59258(13) 0.0564(8) Uani 1 1 d D . .
C36 C 0.8000(4) 0.2406(3) 0.46571(15) 0.0797(10) Uani 1 1 d . . .
H36 H 0.7134 0.1979 0.4375 0.096 Uiso 1 1 calc R . .
C37 C 0.8829(7) 0.3315(5) 0.4358(2) 0.154(2) Uani 1 1 d . . .
H37A H 0.8131 0.3921 0.4308 0.231 Uiso 1 1 calc R . .
H37B H 0.9156 0.2893 0.3965 0.231 Uiso 1 1 calc R . .
H37C H 0.9730 0.3712 0.4610 0.231 Uiso 1 1 calc R . .
C38 C 0.9098(7) 0.1451(5) 0.4734(2) 0.156(2) Uani 1 1 d . . .
H38A H 1.0013 0.1848 0.4976 0.233 Uiso 1 1 calc R . .
H38B H 0.9401 0.1015 0.4339 0.233 Uiso 1 1 calc R . .
H38C H 0.8578 0.0883 0.4934 0.233 Uiso 1 1 calc R . .
C39 C 0.3425(4) 0.2845(4) 0.60451(14) 0.0815(11) Uani 0.65(2) 1 d PDU B 1
H39 H 0.2842 0.2685 0.5649 0.098 Uiso 0.65(2) 1 calc PR B 1
C40 C 0.2623(9) 0.3854(7) 0.6471(5) 0.100(3) Uani 0.65(2) 1 d PDU B 1
H40A H 0.1530 0.3605 0.6476 0.150 Uiso 0.65(2) 1 calc PR B 1
H40B H 0.2738 0.4595 0.6329 0.150 Uiso 0.65(2) 1 calc PR B 1
H40C H 0.3093 0.4001 0.6877 0.150 Uiso 0.65(2) 1 calc PR B 1
C41 C 0.3269(13) 0.1653(9) 0.6245(8) 0.129(5) Uani 0.65(2) 1 d PDU B 1
H41A H 0.3629 0.1005 0.5932 0.193 Uiso 0.65(2) 1 calc PR B 1
H41B H 0.2191 0.1460 0.6313 0.193 Uiso 0.65(2) 1 calc PR B 1
H41C H 0.3889 0.1739 0.6617 0.193 Uiso 0.65(2) 1 calc PR B 1
C39' C 0.3425(4) 0.2845(4) 0.60451(14) 0.0815(11) Uani 0.35(2) 1 d PDU B 2
H39' H 0.2981 0.2234 0.5683 0.098 Uiso 0.35(2) 1 calc PR B 2
C40' C 0.2397(18) 0.3910(15) 0.6166(15) 0.190(11) Uani 0.35(2) 1 d PDU B 2
H40D H 0.2866 0.4556 0.6494 0.285 Uiso 0.35(2) 1 calc PR B 2
H40E H 0.1383 0.3639 0.6275 0.285 Uiso 0.35(2) 1 calc PR B 2
H40F H 0.2288 0.4212 0.5803 0.285 Uiso 0.35(2) 1 calc PR B 2
C41' C 0.345(2) 0.222(3) 0.6590(11) 0.133(8) Uani 0.35(2) 1 d PDU B 2
H41D H 0.4267 0.1667 0.6542 0.200 Uiso 0.35(2) 1 calc PR B 2
H41E H 0.2461 0.1779 0.6599 0.200 Uiso 0.35(2) 1 calc PR B 2
H41F H 0.3650 0.2843 0.6965 0.200 Uiso 0.35(2) 1 calc PR B 2
C42 C 0.0492(4) 0.0931(4) 0.27135(14) 0.0657(9) Uani 1 1 d . . .
C43 C 0.0000(6) 0.2536(5) 0.2237(2) 0.1343(19) Uani 1 1 d . . .
H43A H -0.0536 0.1851 0.1939 0.161 Uiso 1 1 calc R . .
H43B H -0.0778 0.3086 0.2416 0.161 Uiso 1 1 calc R . .
C44 C 0.1074(6) 0.3158(5) 0.1947(2) 0.147(2) Uani 1 1 d . . .
H44A H 0.1441 0.3929 0.2220 0.220 Uiso 1 1 calc R . .
H44B H 0.0580 0.3306 0.1586 0.220 Uiso 1 1 calc R . .
H44C H 0.1944 0.2669 0.1836 0.220 Uiso 1 1 calc R . .

loop_
_atom_site_aniso_label
_atom_site_aniso_U_11
_atom_site_aniso_U_22
_atom_site_aniso_U_33
_atom_site_aniso_U_23
_atom_site_aniso_U_13
_atom_site_aniso_U_12
N1 0.0495(14) 0.0491(14) 0.0445(13) 0.0129(10) 0.0062(11) 0.0005(11)
N2 0.0480(13) 0.0458(14) 0.0488(13) 0.0150(11) 0.0046(11) -0.0005(11)
C1 0.0442(15) 0.0449(16) 0.0419(15) 0.0166(12) 0.0042(12) 0.0048(12)
C2 0.069(2) 0.0482(17) 0.0430(16) 0.0120(13) 0.0109(14) -0.0017(15)
C3 0.097(3) 0.0528(19) 0.0467(17) 0.0022(14) 0.0133(17) -0.0075(18)
C4 0.071(2) 0.0420(17) 0.0609(19) 0.0132(15) 0.0088(16) -0.0053(15)
C5 0.0457(16) 0.0444(16) 0.0503(17) 0.0164(13) 0.0082(13) 0.0048(13)
C6 0.0465(16) 0.0479(17) 0.0434(15) 0.0121(13) 0.0039(13) -0.0004(13)
C7 0.105(3) 0.071(2) 0.0559(19) 0.0019(16) 0.0199(19) -0.027(2)
C8 0.0539(18) 0.0490(17) 0.0401(15) 0.0098(13) 0.0100(13) -0.0048(14)
C9 0.0572(19) 0.0510(18) 0.0572(18) 0.0169(14) 0.0133(15) 0.0006(15)
C10 0.085(3) 0.053(2) 0.077(2) 0.0190(16) 0.016(2) -0.0046(18)
C11 0.087(3) 0.064(2) 0.082(2) 0.0068(19) 0.014(2) -0.028(2)
C12 0.059(2) 0.086(3) 0.072(2) 0.0143(19) -0.0001(17) -0.019(2)
C13 0.0532(19) 0.072(2) 0.0564(18) 0.0177(16) 0.0025(15) -0.0080(17)
C14 0.066(2) 0.064(2) 0.098(3) 0.0417(19) 0.0091(19) 0.0096(17)
C15 0.096(3) 0.101(3) 0.157(4) 0.055(3) 0.031(3) 0.035(2)
C16 0.093(3) 0.109(3) 0.116(3) 0.019(3) -0.028(3) 0.007(2)
C17 0.052(2) 0.105(3) 0.115(3) 0.051(2) -0.006(2) 0.001(2)
C18 0.133(4) 0.145(4) 0.133(4) 0.040(3) 0.000(3) 0.062(3)
C19 0.226(6) 0.209(6) 0.090(3) 0.058(4) -0.011(4) 0.083(5)
O1 0.144(9) 0.105(5) 0.068(4) 0.012(4) 0.042(5) -0.045(5)
O2 0.077(6) 0.064(4) 0.066(3) 0.021(3) 0.030(3) -0.008(3)
C20 0.071(6) 0.045(6) 0.066(7) 0.015(5) 0.039(5) 0.002(5)
C21 0.088(6) 0.057(5) 0.075(5) 0.023(4) 0.038(4) -0.007(4)
C22 0.121(9) 0.160(12) 0.099(8) 0.084(9) 0.051(6) 0.043(9)
O1' 0.113(10) 0.059(5) 0.095(7) -0.009(5) 0.057(7) 0.005(6)
O2' 0.083(10) 0.073(7) 0.098(7) 0.044(5) 0.046(6) 0.013(5)
C20' 0.067(10) 0.065(11) 0.068(11) 0.021(9) -0.018(9) -0.013(9)
C21' 0.136(14) 0.120(12) 0.119(11) 0.072(10) 0.058(11) -0.009(10)
C22' 0.121(12) 0.100(10) 0.106(11) 0.051(8) 0.024(9) 0.009(10)
N3 0.0463(13) 0.0537(14) 0.0414(12) 0.0162(11) -0.0005(11) 0.0036(11)
N4 0.0486(13) 0.0427(13) 0.0417(12) 0.0112(10) -0.0025(11) 0.0013(10)
O3 0.1018(19) 0.114(2) 0.0804(17) 0.0160(15) -0.0460(16) -0.0069(17)
O4 0.1022(19) 0.105(2) 0.0991(19) 0.0536(16) -0.0532(15) -0.0112(16)
C23 0.0443(15) 0.0444(16) 0.0386(14) 0.0138(12) 0.0034(12) 0.0030(12)
C24 0.067(2) 0.0474(18) 0.0532(17) 0.0152(14) -0.0100(15) -0.0010(15)
C25 0.099(3) 0.0460(19) 0.073(2) 0.0132(16) -0.021(2) -0.0065(18)
C26 0.078(2) 0.059(2) 0.060(2) 0.0034(16) -0.0152(17) -0.0099(17)
C27 0.0448(16) 0.065(2) 0.0405(15) 0.0113(14) -0.0017(13) 0.0022(15)
C28 0.0509(16) 0.0390(15) 0.0455(15) 0.0128(12) -0.0009(13) 0.0035(13)
C29 0.108(3) 0.0475(19) 0.088(2) 0.0190(17) -0.041(2) -0.0018(18)
C30 0.0538(18) 0.0360(15) 0.0449(16) 0.0130(12) -0.0085(13) 0.0043(13)
C31 0.0521(18) 0.0519(18) 0.0637(19) 0.0184(15) -0.0081(15) 0.0008(14)
C32 0.061(2) 0.061(2) 0.088(3) 0.0224(19) -0.0170(19) -0.0089(17)
C33 0.089(3) 0.052(2) 0.070(2) 0.0042(17) -0.033(2) -0.0023(19)
C34 0.091(3) 0.062(2) 0.0513(19) 0.0036(16) -0.0135(18) 0.0145(19)
C35 0.066(2) 0.0551(18) 0.0465(17) 0.0095(14) -0.0054(15) 0.0081(15)
C36 0.054(2) 0.102(3) 0.075(2) 0.010(2) 0.0075(17) -0.0064(19)
C37 0.206(6) 0.147(4) 0.134(4) 0.070(4) 0.076(4) 0.030(4)
C38 0.205(6) 0.134(4) 0.157(5) 0.062(4) 0.106(4) 0.085(4)
C39 0.076(2) 0.112(3) 0.0480(19) 0.0035(19) 0.0062(17) 0.004(2)
C40 0.069(5) 0.142(7) 0.092(6) 0.026(5) 0.010(4) 0.038(4)
C41 0.101(6) 0.096(6) 0.194(11) 0.041(7) 0.058(8) -0.006(5)
C39' 0.076(2) 0.112(3) 0.0480(19) 0.0035(19) 0.0062(17) 0.004(2)
C40' 0.112(13) 0.23(2) 0.23(2) 0.058(18) -0.076(16) 0.073(13)
C41' 0.101(12) 0.153(18) 0.162(16) 0.060(14) 0.059(12) 0.016(13)
C42 0.057(2) 0.086(3) 0.0538(19) 0.0166(18) -0.0065(16) 0.0032(19)
C43 0.133(4) 0.160(5) 0.133(4) 0.095(4) -0.071(3) -0.009(3)
C44 0.153(5) 0.199(6) 0.124(4) 0.105(4) -0.017(3) 0.041(4)

loop_
_geom_bond_atom_site_label_1
_geom_bond_atom_site_label_2
_geom_bond_distance
_geom_bond_site_symmetry_2
_geom_bond_publ_flag
N1 C1 1.334(3) . ?
N1 C5 1.338(3) . ?
N2 C6 1.263(3) . ?
N2 C8 1.424(3) . ?
C1 C2 1.381(3) . ?
C1 C6 1.491(3) . ?
C2 C3 1.370(4) . ?
C2 H2 0.9300 . ?
C3 C4 1.373(4) . ?
C3 H3 0.9300 . ?
C4 C5 1.367(4) . ?
C4 H4 0.9300 . ?
C5 C20' 1.472(8) . ?
C5 C20 1.520(6) . ?
C6 C7 1.496(4) . ?
C7 H7A 0.9600 . ?
C7 H7B 0.9600 . ?
C7 H7C 0.9600 . ?
C8 C13 1.399(4) . ?
C8 C9 1.406(4) . ?
C9 C10 1.389(4) . ?
C9 C14 1.505(4) . ?
C10 C11 1.367(5) . ?
C10 H10 0.9300 . ?
C11 C12 1.368(5) . ?
C11 H11 0.9300 . ?
C12 C13 1.386(4) . ?
C12 H12 0.9300 . ?
C13 C17 1.518(5) . ?
C14 C15 1.514(5) . ?
C14 C16 1.520(5) . ?
C14 H14 0.9800 . ?
C15 H15A 0.9600 . ?
C15 H15B 0.9600 . ?
C15 H15C 0.9600 . ?
C16 H16A 0.9600 . ?
C16 H16B 0.9600 . ?
C16 H16C 0.9600 . ?
C17 C18 1.505(5) . ?
C17 C19 1.506(6) . ?
C17 H17 0.9800 . ?
C18 H18A 0.9600 . ?
C18 H18B 0.9600 . ?
C18 H18C 0.9600 . ?
C19 H19A 0.9600 . ?
C19 H19B 0.9600 . ?
C19 H19C 0.9600 . ?
O1 C20 1.184(6) . ?
O2 C20 1.321(7) . ?
O2 C21 1.446(8) . ?
C21 C22 1.507(8) . ?
C21 H21A 0.9700 . ?
C21 H21B 0.9700 . ?
C22 H22A 0.9600 . ?
C22 H22B 0.9600 . ?
C22 H22C 0.9600 . ?
O1' C20' 1.174(8) . ?
O2' C20' 1.362(8) . ?
O2' C21' 1.480(17) . ?
C21' C22' 1.516(9) . ?
C21' H21C 0.9700 . ?
C21' H21D 0.9700 . ?
C22' H22D 0.9600 . ?
C22' H22E 0.9600 . ?
C22' H22F 0.9600 . ?
N3 C23 1.331(3) . ?
N3 C27 1.343(3) . ?
N4 C28 1.270(3) . ?
N4 C30 1.418(3) . ?
O3 C42 1.193(3) . ?
O4 C42 1.302(4) . ?
O4 C43 1.448(4) . ?
C23 C24 1.384(4) . ?
C23 C28 1.497(3) . ?
C24 C25 1.370(4) . ?
C24 H24 0.9300 . ?
C25 C26 1.368(4) . ?
C25 H25 0.9300 . ?
C26 C27 1.374(4) . ?
C26 H26 0.9300 . ?
C27 C42 1.491(4) . ?
C28 C29 1.494(4) . ?
C29 H29A 0.9600 . ?
C29 H29B 0.9600 . ?
C29 H29C 0.9600 . ?
C30 C35 1.398(4) . ?
C30 C31 1.401(4) . ?
C31 C32 1.388(4) . ?
C31 C36 1.514(4) . ?
C32 C33 1.368(5) . ?
C32 H32 0.9300 . ?
C33 C34 1.361(4) . ?
C33 H33 0.9300 . ?
C34 C35 1.392(4) . ?
C34 H34 0.9300 . ?
C35 C39 1.513(4) . ?
C36 C37 1.504(5) . ?
C36 C38 1.510(6) . ?
C36 H36 0.9800 . ?
C37 H37A 0.9600 . ?
C37 H37B 0.9600 . ?
C37 H37C 0.9600 . ?
C38 H38A 0.9600 . ?
C38 H38B 0.9600 . ?
C38 H38C 0.9600 . ?
C39 C41 1.511(7) . ?
C39 C40 1.519(6) . ?
C39 H39 0.9800 . ?
C40 H40A 0.9600 . ?
C40 H40B 0.9600 . ?
C40 H40C 0.9600 . ?
C41 H41A 0.9600 . ?
C41 H41B 0.9600 . ?
C41 H41C 0.9600 . ?
C40' H40D 0.9600 . ?
C40' H40E 0.9600 . ?
C40' H40F 0.9600 . ?
C41' H41D 0.9600 . ?
C41' H41E 0.9600 . ?
C41' H41F 0.9600 . ?
C43 C44 1.389(6) . ?
C43 H43A 0.9700 . ?
C43 H43B 0.9700 . ?
C44 H44A 0.9600 . ?
C44 H44B 0.9600 . ?
C44 H44C 0.9600 . ?
